data_2231352
loop_
_publ_author_name
'Zhao, Yiliang'
'Groundwater, Paul W.'
'Hibbs, David E.'
'Nguyen, Paul K.'
'Narlawar, Rajeshwar'

_publ_section_title
;
 (1<i>E</i>,4<i>Z</i>,6<i>E</i>)-5-Hydroxy-1,7-bis(2-methoxyphenyl)-1,4,6-heptatrien-3-one
;
_journal_coeditor_code XU5219
_journal_issue 8
_journal_name_full 'Acta Crystallographica Section E'
_journal_page_first o1885
_journal_paper_doi 10.1107/S160053681102469X
_journal_volume 67
_journal_year 2011
_chemical_formula_iupac 'C21 H20 O4'
_chemical_formula_moiety 'C21 H20 O4'
_chemical_formula_sum 'C21 H20 O4'
_chemical_formula_weight 336.37
_chemical_melting_point 397(2)
_chemical_name_systematic
;
(1<i>E</i>,4<i>Z</i>,6<i>E</i>)-5-Hydroxy-1,7-bis(2-methoxyphenyl)-1,4,6-
heptatrien-3-one
;
_space_group_IT_number 2
_symmetry_cell_setting triclinic
_symmetry_space_group_name_Hall '-P 1'
_symmetry_space_group_name_H-M 'P -1'
_atom_sites_solution_hydrogens geom
_atom_sites_solution_primary direct
_atom_sites_solution_secondary difmap
_audit_creation_method SHELXL-97
_cell_angle_alpha 96.819(3)
_cell_angle_beta 95.641(3)
_cell_angle_gamma 115.520(2)
_cell_formula_units_Z 2
_cell_length_a 7.3234(11)
_cell_length_b 7.7960(12)
_cell_length_c 16.897(3)
_cell_measurement_reflns_used 500
_cell_measurement_temperature 150(2)
_cell_measurement_theta_max 28.18
_cell_measurement_theta_min 1.13
_cell_volume 852.3(2)
_computing_cell_refinement 'SAINT (Bruker, 2008)'
_computing_data_collection 'APEX2 (Bruker, 2008)'
_computing_data_reduction 'SAINT (Bruker, 2008)'
_computing_molecular_graphics 'ORTEP-3 for Windows (Farrugia, 1999)'
_computing_publication_material 'SHELXL97 and publCIF (Westrip, 2010)'
_computing_structure_refinement 'SHELXL97 (Sheldrick, 2008)'
_computing_structure_solution 'SHELXS97 (Sheldrick, 2008)'
_diffrn_ambient_temperature 150(2)
_diffrn_measured_fraction_theta_full 0.974
_diffrn_measured_fraction_theta_max 0.974
_diffrn_measurement_device_type 'Bruker SMART APEXII CCD'
_diffrn_measurement_method \w
_diffrn_radiation_monochromator graphite
_diffrn_radiation_type MoK\a
_diffrn_radiation_wavelength 0.71073
_diffrn_reflns_av_R_equivalents 0.0215
_diffrn_reflns_av_sigmaI/netI 0.0338
_diffrn_reflns_limit_h_max 8
_diffrn_reflns_limit_h_min -8
_diffrn_reflns_limit_k_max 9
_diffrn_reflns_limit_k_min -7
_diffrn_reflns_limit_l_max 20
_diffrn_reflns_limit_l_min -20
_diffrn_reflns_number 5805
_diffrn_reflns_theta_full 25.20
_diffrn_reflns_theta_max 25.20
_diffrn_reflns_theta_min 2.46
_exptl_absorpt_coefficient_mu 0.090
_exptl_absorpt_correction_type none
_exptl_crystal_colour Yellow
_exptl_crystal_density_diffrn 1.311
_exptl_crystal_density_method 'not measured'
_exptl_crystal_description Block
_exptl_crystal_F_000 356
_exptl_crystal_size_max 0.30
_exptl_crystal_size_mid 0.20
_exptl_crystal_size_min 0.20
_refine_diff_density_max 0.186
_refine_diff_density_min -0.236
_refine_ls_extinction_method none
_refine_ls_goodness_of_fit_ref 1.045
_refine_ls_hydrogen_treatment constr
_refine_ls_matrix_type full
_refine_ls_number_parameters 229
_refine_ls_number_reflns 2998
_refine_ls_number_restraints 0
_refine_ls_restrained_S_all 1.045
_refine_ls_R_factor_all 0.0631
_refine_ls_R_factor_gt 0.0441
_refine_ls_shift/su_max 0.009
_refine_ls_shift/su_mean 0.001
_refine_ls_structure_factor_coef Fsqd
_refine_ls_weighting_details 'calc w=1/[\s^2^(Fo^2^)+(0.0634P)^2^+0.0684P] where P=(Fo^2^+2Fc^2^)/3'
_refine_ls_weighting_scheme calc
_refine_ls_wR_factor_gt 0.1104
_refine_ls_wR_factor_ref 0.1203
_reflns_number_gt 2238
_reflns_number_total 2998
_reflns_threshold_expression I>2\s(I)
_cod_data_source_file xu5219.cif
_cod_data_source_block I
_cod_database_code 2231352
_cod_database_fobs_code 2231352

loop_
_symmetry_equiv_pos_as_xyz
'x, y, z'
'-x, -y, -z'

loop_
_atom_site_type_symbol
_atom_site_label
_atom_site_fract_x
_atom_site_fract_y
_atom_site_fract_z
_atom_site_U_iso_or_equiv
_atom_site_adp_type
_atom_site_calc_flag
_atom_site_refinement_flags
_atom_site_occupancy
_atom_site_symmetry_multiplicity
C C1 0.6037(2) 0.3920(3) 0.64590(10) 0.0297(4) Uani d . 1 1
C C2 0.5514(3) 0.3937(3) 0.72270(10) 0.0344(4) Uani d . 1 1
H H2 0.4929 0.2793 0.7428 0.041 Uiso calc R 1 1
C C3 0.5873(3) 0.5672(3) 0.76908(10) 0.0354(5) Uani d . 1 1
H H3 0.5524 0.5687 0.8205 0.042 Uiso calc R 1 1
C C4 0.6743(3) 0.7384(3) 0.74013(10) 0.0338(4) Uani d . 1 1
H H4 0.6964 0.8541 0.7716 0.041 Uiso calc R 1 1
C C5 0.7279(2) 0.7363(3) 0.66415(9) 0.0297(4) Uani d . 1 1
H H5 0.7877 0.8518 0.6450 0.036 Uiso calc R 1 1
C C6 0.6946(2) 0.5643(2) 0.61529(9) 0.0268(4) Uani d . 1 1
C C7 0.7506(2) 0.5582(2) 0.53473(9) 0.0281(4) Uani d . 1 1
H H7 0.7175 0.4365 0.5058 0.034 Uiso calc R 1 1
C C8 0.8438(2) 0.7075(3) 0.49809(10) 0.0304(4) Uani d . 1 1
H H8 0.8820 0.8307 0.5266 0.036 Uiso calc R 1 1
C C9 0.8905(2) 0.6913(3) 0.41590(9) 0.0280(4) Uani d . 1 1
C C10 0.8584(2) 0.5123(2) 0.37012(9) 0.0272(4) Uani d . 1 1
H H10 0.8122 0.4023 0.3937 0.033 Uiso calc R 1 1
C C11 0.8942(2) 0.4988(2) 0.29240(9) 0.0268(4) Uani d . 1 1
C C12 0.8535(2) 0.3168(2) 0.24370(9) 0.0283(4) Uani d . 1 1
H H12 0.8155 0.2092 0.2687 0.034 Uiso calc R 1 1
C C13 0.8668(2) 0.2926(3) 0.16534(9) 0.0281(4) Uani d . 1 1
H H13 0.9086 0.4020 0.1415 0.034 Uiso calc R 1 1
C C14 0.8221(2) 0.1110(2) 0.11348(9) 0.0264(4) Uani d . 1 1
C C15 0.8139(2) -0.0505(2) 0.14426(10) 0.0293(4) Uani d . 1 1
H H15 0.8443 -0.0406 0.1999 0.035 Uiso calc R 1 1
C C16 0.7621(2) -0.2245(3) 0.09447(10) 0.0315(4) Uani d . 1 1
H H16 0.7570 -0.3302 0.1163 0.038 Uiso calc R 1 1
C C17 0.7178(3) -0.2390(3) 0.01173(10) 0.0348(4) Uani d . 1 1
H H17 0.6811 -0.3559 -0.0221 0.042 Uiso calc R 1 1
C C18 0.7274(3) -0.0814(3) -0.02129(10) 0.0335(4) Uani d . 1 1
H H18 0.6975 -0.0930 -0.0770 0.040 Uiso calc R 1 1
C C19 0.7815(2) 0.0937(2) 0.02861(9) 0.0275(4) Uani d . 1 1
C C20 0.4696(3) 0.0470(3) 0.62014(13) 0.0528(6) Uani d . 1 1
H H20A 0.5460 0.0455 0.6694 0.079 Uiso calc R 1 1
H H20B 0.4574 -0.0550 0.5788 0.079 Uiso calc R 1 1
H H20C 0.3353 0.0284 0.6290 0.079 Uiso calc R 1 1
C C21 0.7528(3) 0.2469(3) -0.08326(9) 0.0361(4) Uani d . 1 1
H H21A 0.8425 0.2087 -0.1101 0.054 Uiso calc R 1 1
H H21B 0.7722 0.3714 -0.0938 0.054 Uiso calc R 1 1
H H21C 0.6129 0.1539 -0.1030 0.054 Uiso calc R 1 1
O O1 0.57382(19) 0.22818(18) 0.59524(7) 0.0404(3) Uani d . 1 1
O O2 0.95885(19) 0.84396(17) 0.38537(7) 0.0373(3) Uani d . 1 1
O O3 0.96478(19) 0.65274(18) 0.25677(7) 0.0355(3) Uani d . 1 1
H H3' 0.9801 0.7482 0.2883 0.053 Uiso calc R 1 1
O O4 0.79859(17) 0.25673(17) 0.00178(6) 0.0335(3) Uani d . 1 1

loop_
_atom_site_aniso_label
_atom_site_aniso_U_11
_atom_site_aniso_U_22
_atom_site_aniso_U_33
_atom_site_aniso_U_12
_atom_site_aniso_U_13
_atom_site_aniso_U_23
C1 0.0299(9) 0.0292(10) 0.0291(9) 0.0131(8) 0.0038(7) 0.0041(8)
C2 0.0337(10) 0.0361(11) 0.0333(10) 0.0132(8) 0.0080(7) 0.0138(8)
C3 0.0332(9) 0.0475(13) 0.0250(9) 0.0171(9) 0.0072(7) 0.0067(8)
C4 0.0335(9) 0.0356(11) 0.0288(9) 0.0142(8) 0.0035(7) -0.0010(8)
C5 0.0314(9) 0.0268(10) 0.0273(9) 0.0102(8) 0.0047(7) 0.0027(7)
C6 0.0269(8) 0.0258(10) 0.0261(9) 0.0108(7) 0.0030(7) 0.0040(7)
C7 0.0315(9) 0.0241(10) 0.0258(9) 0.0110(8) 0.0033(7) 0.0003(7)
C8 0.0383(10) 0.0222(10) 0.0258(9) 0.0102(8) 0.0059(7) -0.0008(7)
C9 0.0288(9) 0.0245(10) 0.0270(9) 0.0085(7) 0.0045(7) 0.0046(7)
C10 0.0312(9) 0.0234(9) 0.0245(8) 0.0100(7) 0.0046(7) 0.0042(7)
C11 0.0262(8) 0.0236(9) 0.0282(9) 0.0091(7) 0.0032(7) 0.0052(7)
C12 0.0313(9) 0.0241(10) 0.0287(9) 0.0113(8) 0.0066(7) 0.0049(7)
C13 0.0287(9) 0.0260(10) 0.0283(9) 0.0107(7) 0.0063(7) 0.0052(7)
C14 0.0243(8) 0.0281(10) 0.0264(9) 0.0113(7) 0.0065(6) 0.0035(7)
C15 0.0287(9) 0.0302(10) 0.0283(9) 0.0122(8) 0.0067(7) 0.0048(7)
C16 0.0328(9) 0.0268(10) 0.0371(10) 0.0143(8) 0.0099(7) 0.0066(8)
C17 0.0365(10) 0.0283(11) 0.0361(10) 0.0133(8) 0.0079(8) -0.0028(8)
C18 0.0383(10) 0.0351(11) 0.0254(9) 0.0157(8) 0.0063(7) 0.0005(8)
C19 0.0262(8) 0.0263(10) 0.0299(9) 0.0109(7) 0.0076(7) 0.0061(7)
C20 0.0698(14) 0.0275(12) 0.0646(14) 0.0198(11) 0.0241(11) 0.0186(10)
C21 0.0405(10) 0.0443(12) 0.0284(9) 0.0212(9) 0.0099(8) 0.0125(8)
O1 0.0556(8) 0.0249(7) 0.0414(7) 0.0157(6) 0.0178(6) 0.0098(6)
O2 0.0537(8) 0.0227(7) 0.0312(7) 0.0114(6) 0.0141(6) 0.0051(5)
O3 0.0508(8) 0.0248(7) 0.0288(6) 0.0138(6) 0.0124(6) 0.0052(5)
O4 0.0454(7) 0.0302(7) 0.0265(6) 0.0177(6) 0.0079(5) 0.0065(5)

loop_
_atom_type_symbol
_atom_type_description
_atom_type_scat_dispersion_real
_atom_type_scat_dispersion_imag
_atom_type_scat_source
C C 0.0033 0.0016 'International Tables Vol C Tables 4.2.6.8 and 6.1.1.4'
H H 0.0000 0.0000 'International Tables Vol C Tables 4.2.6.8 and 6.1.1.4'
O O 0.0106 0.0060 'International Tables Vol C Tables 4.2.6.8 and 6.1.1.4'

loop_
_geom_angle_atom_site_label_1
_geom_angle_atom_site_label_2
_geom_angle_atom_site_label_3
_geom_angle
O1 C1 C2 123.87(16)
O1 C1 C6 115.31(14)
C2 C1 C6 120.82(16)
C3 C2 C1 119.36(17)
C3 C2 H2 120.3
C1 C2 H2 120.3
C4 C3 C2 121.01(16)
C4 C3 H3 119.5
C2 C3 H3 119.5
C5 C4 C3 119.41(17)
C5 C4 H4 120.3
C3 C4 H4 120.3
C4 C5 C6 121.47(16)
C4 C5 H5 119.3
C6 C5 H5 119.3
C5 C6 C1 117.92(15)
C5 C6 C7 122.55(15)
C1 C6 C7 119.53(15)
C8 C7 C6 127.18(16)
C8 C7 H7 116.4
C6 C7 H7 116.4
C7 C8 C9 124.57(16)
C7 C8 H8 117.7
C9 C8 H8 117.7
O2 C9 C10 120.10(14)
O2 C9 C8 117.60(15)
C10 C9 C8 122.29(15)
C11 C10 C9 121.33(15)
C11 C10 H10 119.3
C9 C10 H10 119.3
O3 C11 C10 121.55(15)
O3 C11 C12 116.30(14)
C10 C11 C12 122.14(15)
C13 C12 C11 124.44(16)
C13 C12 H12 117.8
C11 C12 H12 117.8
C12 C13 C14 126.25(16)
C12 C13 H13 116.9
C14 C13 H13 116.9
C15 C14 C19 117.82(15)
C15 C14 C13 122.64(14)
C19 C14 C13 119.53(15)
C16 C15 C14 121.97(15)
C16 C15 H15 119.0
C14 C15 H15 119.0
C17 C16 C15 119.04(16)
C17 C16 H16 120.5
C15 C16 H16 120.5
C16 C17 C18 120.78(17)
C16 C17 H17 119.6
C18 C17 H17 119.6
C17 C18 C19 120.17(16)
C17 C18 H18 119.9
C19 C18 H18 119.9
O4 C19 C18 124.39(15)
O4 C19 C14 115.44(14)
C18 C19 C14 120.18(16)
O1 C20 H20A 109.5
O1 C20 H20B 109.5
H20A C20 H20B 109.5
O1 C20 H20C 109.5
H20A C20 H20C 109.5
H20B C20 H20C 109.5
O4 C21 H21A 109.5
O4 C21 H21B 109.5
H21A C21 H21B 109.5
O4 C21 H21C 109.5
H21A C21 H21C 109.5
H21B C21 H21C 109.5
C1 O1 C20 118.23(14)
C11 O3 H3' 109.5
C19 O4 C21 118.11(13)

loop_
_geom_bond_atom_site_label_1
_geom_bond_atom_site_label_2
_geom_bond_distance
C1 O1 1.369(2)
C1 C2 1.389(2)
C1 C6 1.406(2)
C2 C3 1.384(3)
C2 H2 0.9300
C3 C4 1.382(3)
C3 H3 0.9300
C4 C5 1.380(2)
C4 H4 0.9300
C5 C6 1.398(2)
C5 H5 0.9300
C6 C7 1.461(2)
C7 C8 1.332(2)
C7 H7 0.9300
C8 C9 1.466(2)
C8 H8 0.9300
C9 O2 1.271(2)
C9 C10 1.424(2)
C10 C11 1.365(2)
C10 H10 0.9300
C11 O3 1.3297(19)
C11 C12 1.445(2)
C12 C13 1.334(2)
C12 H12 0.9300
C13 C14 1.460(2)
C13 H13 0.9300
C14 C15 1.398(2)
C14 C19 1.414(2)
C15 C16 1.384(2)
C15 H15 0.9300
C16 C17 1.384(2)
C16 H16 0.9300
C17 C18 1.386(2)
C17 H17 0.9300
C18 C19 1.388(3)
C18 H18 0.9300
C19 O4 1.359(2)
C20 O1 1.425(2)
C20 H20A 0.9600
C20 H20B 0.9600
C20 H20C 0.9600
C21 O4 1.4283(18)
C21 H21A 0.9600
C21 H21B 0.9600
C21 H21C 0.9600
O3 H3' 0.8200

loop_
_geom_hbond_atom_site_label_D
_geom_hbond_atom_site_label_H
_geom_hbond_atom_site_label_A
_geom_hbond_site_symmetry_A
_geom_hbond_distance_DH
_geom_hbond_distance_HA
_geom_hbond_distance_DA
_geom_hbond_angle_DHA
O3 H3' O2 . 0.82 1.77 2.5003(18) 147
C5 H5 O2 2_776 0.93 2.45 3.351(2) 162
C8 H8 O2 2_776 0.93 2.49 3.413(2) 169

loop_
_geom_torsion_atom_site_label_1
_geom_torsion_atom_site_label_2
_geom_torsion_atom_site_label_3
_geom_torsion_atom_site_label_4
_geom_torsion
O1 C1 C2 C3 -179.73(15)
C6 C1 C2 C3 0.8(2)
C1 C2 C3 C4 0.0(3)
C2 C3 C4 C5 -0.7(2)
C3 C4 C5 C6 0.6(2)
C4 C5 C6 C1 0.1(2)
C4 C5 C6 C7 -179.81(14)
O1 C1 C6 C5 179.67(14)
C2 C1 C6 C5 -0.8(2)
O1 C1 C6 C7 -0.4(2)
C2 C1 C6 C7 179.11(15)
C5 C6 C7 C8 2.5(3)
C1 C6 C7 C8 -177.40(16)
C6 C7 C8 C9 -178.05(15)
C7 C8 C9 O2 172.23(16)
C7 C8 C9 C10 -6.7(3)
O2 C9 C10 C11 -1.9(2)
C8 C9 C10 C11 177.04(14)
C9 C10 C11 O3 1.5(2)
C9 C10 C11 C12 -177.04(14)
O3 C11 C12 C13 -5.5(2)
C10 C11 C12 C13 173.19(15)
C11 C12 C13 C14 -178.32(15)
C12 C13 C14 C15 -18.2(3)
C12 C13 C14 C19 160.64(15)
C19 C14 C15 C16 -1.9(2)
C13 C14 C15 C16 176.95(14)
C14 C15 C16 C17 0.3(2)
C15 C16 C17 C18 0.8(2)
C16 C17 C18 C19 -0.1(3)
C17 C18 C19 O4 178.77(14)
C17 C18 C19 C14 -1.6(2)
C15 C14 C19 O4 -177.76(13)
C13 C14 C19 O4 3.3(2)
C15 C14 C19 C18 2.6(2)
C13 C14 C19 C18 -176.36(15)
C2 C1 O1 C20 4.7(2)
C6 C1 O1 C20 -175.74(15)
C18 C19 O4 C21 1.7(2)
C14 C19 O4 C21 -177.93(13)

loop_
_cod_related_entry_id
_cod_related_entry_database
_cod_related_entry_code
1 ChemSpider 8696256
